data_7203643
loop_
_publ_author_name
'Brooks, Simon J.'
'Gale, Philip A.'
'Light, Mark E.'

_publ_section_title
;
 Network formation by a pyrrole functionalized isophthalamide
;
_journal_issue 12
_journal_name_full CrystEngComm
_journal_page_first 877
_journal_paper_doi 10.1039/b612524g
_journal_volume 8
_journal_year 2006
_chemical_formula_sum 'C40 H38 N4 O6'
_chemical_formula_weight 670.74
_chemical_name_systematic
;
?
;
_space_group_IT_number 36
_symmetry_cell_setting orthorhombic
_symmetry_space_group_name_Hall 'C 2c -2'
_symmetry_space_group_name_H-M 'C m c 21'
_atom_sites_solution_hydrogens geom
_atom_sites_solution_primary direct
_atom_sites_solution_secondary difmap
_audit_creation_method SHELXL-97
_cell_angle_alpha 90.00
_cell_angle_beta 90.00
_cell_angle_gamma 90.00
_cell_formula_units_Z 4
_cell_length_a 23.590(5)
_cell_length_b 8.8353(18)
_cell_length_c 19.166(4)
_cell_measurement_reflns_used 2298
_cell_measurement_temperature 120(2)
_cell_measurement_theta_max 27.48
_cell_measurement_theta_min 2.91
_cell_volume 3994.7(14)
_computing_cell_refinement 'DENZO (Otwinowski & Minor, 1997) & COLLECT (Hooft, R.W.W., 1998)'
_computing_data_collection 'COLLECT (Hooft, R.W.W., 1998)'
_computing_data_reduction 'DENZO (Otwinowski & Minor, 1997) & COLLECT (Hooft, R.W.W., 1998)'
_computing_molecular_graphics 'CAMERON (Watkin, et al., 1993)'
_computing_publication_material 'WINGX (Farrugia, 1998)'
_computing_structure_refinement 'SHELXL-97 (Sheldrick, 1997)'
_computing_structure_solution 'SHELXS-97 (Sheldrick, 1997)'
_diffrn_ambient_temperature 120(2)
_diffrn_detector_area_resol_mean 9.091
_diffrn_measured_fraction_theta_full 0.995
_diffrn_measured_fraction_theta_max 0.995
_diffrn_measurement_device_type 'Bruker-Nonius CCD camera on \k-goniostat'
_diffrn_measurement_method '\f & \w scans to fill the asymmetric unit'
_diffrn_radiation_monochromator graphite
_diffrn_radiation_source 'Bruker Nonius FR591 Rotating Anode'
_diffrn_radiation_type MoK\a
_diffrn_radiation_wavelength 0.71073
_diffrn_reflns_av_R_equivalents 0.0815
_diffrn_reflns_av_sigmaI/netI 0.0581
_diffrn_reflns_limit_h_max 24
_diffrn_reflns_limit_h_min -28
_diffrn_reflns_limit_k_max 10
_diffrn_reflns_limit_k_min -10
_diffrn_reflns_limit_l_max 22
_diffrn_reflns_limit_l_min -20
_diffrn_reflns_number 13687
_diffrn_reflns_theta_full 25.02
_diffrn_reflns_theta_max 25.02
_diffrn_reflns_theta_min 3.25
_diffrn_standards_number 0
_exptl_absorpt_coefficient_mu 0.076
_exptl_absorpt_correction_T_max 0.9985
_exptl_absorpt_correction_T_min 0.9776
_exptl_absorpt_correction_type multi-scan
_exptl_absorpt_process_details
;
SADABS V2.10 (Sheldrick, G.M., 2003)
;
_exptl_crystal_colour Colourless
_exptl_crystal_density_diffrn 1.115
_exptl_crystal_density_method 'not measured'
_exptl_crystal_description Plate
_exptl_crystal_F_000 1416
_exptl_crystal_size_max 0.3
_exptl_crystal_size_mid 0.2
_exptl_crystal_size_min 0.02
_refine_diff_density_max 1.551
_refine_diff_density_min -0.688
_refine_diff_density_rms 0.122
_refine_ls_extinction_method none
_refine_ls_goodness_of_fit_ref 1.300
_refine_ls_hydrogen_treatment mixed
_refine_ls_matrix_type full
_refine_ls_number_parameters 249
_refine_ls_number_reflns 1863
_refine_ls_number_restraints 28
_refine_ls_restrained_S_all 5.723
_refine_ls_R_factor_all 0.1324
_refine_ls_R_factor_gt 0.1142
_refine_ls_shift/su_max 1.204
_refine_ls_shift/su_mean 0.081
_refine_ls_structure_factor_coef Fsqd
_refine_ls_weighting_details 'calc w=1/[\s^2^(Fo^2^)+(0.2000P)^2^+0.0000P] where P=(Fo^2^+2Fc^2^)/3'
_refine_ls_weighting_scheme calc
_refine_ls_wR_factor_gt 0.3014
_refine_ls_wR_factor_ref 0.3131
_reflns_number_gt 1412
_reflns_number_total 1863
_reflns_threshold_expression >2sigma(I)
_cod_data_source_file b612524g.txt
_cod_data_source_block 04sot0712
_cod_depositor_comments
;
The following automatic conversions were performed:
'_symmetry_cell_setting' value 'Orthorhombic' changed to 'orthorhombic'
according to '/home/saulius/struct/CIF-dictionaries/cif_core.dic'
dictionary named 'cif_core.dic' version 2.4.1 from 2010-06-29.

Automatic conversion script
Id: cif_fix_enum 1527 2010-12-29 10:47:43Z saulius 
;
_cod_original_cell_volume 3994.8(14)
_cod_original_sg_symbol_H-M Cmc2(1)
_cod_database_code 7203643

loop_
_symmetry_equiv_pos_as_xyz
'x, y, z'
'-x, -y, z+1/2'
'x, -y, z+1/2'
'-x, y, z'
'x+1/2, y+1/2, z'
'-x+1/2, -y+1/2, z+1/2'
'x+1/2, -y+1/2, z+1/2'
'-x+1/2, y+1/2, z'

loop_
_atom_site_label
_atom_site_type_symbol
_atom_site_fract_x
_atom_site_fract_y
_atom_site_fract_z
_atom_site_U_iso_or_equiv
_atom_site_adp_type
_atom_site_occupancy
_atom_site_symmetry_multiplicity
_atom_site_calc_flag
_atom_site_refinement_flags
_atom_site_disorder_assembly
_atom_site_disorder_group
O2 O 0.474(2) 0.052(10) 0.315(4) 0.15(3) Uani 0.50 1 d PDU . .
H101 H 0.5000 0.10(3) 0.282(4) 0.015 Uiso 1 2 d SD . .
H102 H 0.5000 0.07(3) 0.355(6) 0.015 Uiso 1 2 d SD . .
O3 O 0.0996(12) 0.310(3) 0.384(2) 0.070(7) Uani 1 1 d DU . .
H103 H 0.116(7) 0.335(18) 0.421(6) 0.015 Uiso 1 1 d D . .
H104 H 0.087(9) 0.384(13) 0.361(9) 0.015 Uiso 1 1 d D . .
O4 O 0.0000 0.217(6) 0.450(3) 0.113(17) Uani 1 2 d SDU . .
H105 H 0.0000 0.214(17) 0.406(3) 0.015 Uiso 1 2 d SD . .
H106 H 0.0000 0.306(10) 0.466(8) 0.015 Uiso 1 2 d SD . .
C1 C 0.2992(13) 0.432(3) 0.542(3) 0.037(6) Uani 1 1 d . . .
H1 H 0.2603 0.4163 0.5385 0.044 Uiso 1 1 calc R . .
C2 C 0.3197(14) 0.516(3) 0.597(3) 0.046(8) Uani 1 1 d . . .
H2 H 0.2951 0.5551 0.6309 0.055 Uiso 1 1 calc R . .
C3 C 0.3769(15) 0.541(4) 0.602(3) 0.049(8) Uani 1 1 d . . .
H3 H 0.3912 0.5991 0.6389 0.059 Uiso 1 1 calc R . .
C4 C 0.4137(13) 0.480(4) 0.553(3) 0.052(8) Uani 1 1 d . . .
H4 H 0.4524 0.4996 0.5563 0.062 Uiso 1 1 calc R . .
C5 C 0.3927(14) 0.392(4) 0.500(3) 0.052(8) Uani 1 1 d . . .
H5 H 0.4177 0.3457 0.4693 0.062 Uiso 1 1 calc R . .
C6 C 0.3359(12) 0.370(3) 0.492(3) 0.037(7) Uani 1 1 d . . .
C7 C 0.3121(11) 0.272(3) 0.435(2) 0.029(6) Uani 1 1 d . . .
C8 C 0.2634(12) 0.191(3) 0.440(3) 0.040(7) Uani 1 1 d . . .
H8 H 0.2383 0.1918 0.4773 0.048 Uiso 1 1 calc R . .
C9 C 0.3015(10) 0.137(3) 0.335(3) 0.030(6) Uani 1 1 d . . .
C10 C 0.3352(11) 0.242(3) 0.368(3) 0.028(5) Uani 1 1 d . . .
C11 C 0.3088(11) 0.061(3) 0.269(2) 0.031(6) Uani 1 1 d . . .
C12 C 0.2975(13) -0.097(3) 0.264(3) 0.040(7) Uani 1 1 d . . .
H12 H 0.2837 -0.1504 0.3019 0.049 Uiso 1 1 calc R . .
C13 C 0.3071(14) -0.169(3) 0.201(3) 0.046(8) Uani 1 1 d . . .
H13 H 0.2977 -0.2709 0.1977 0.055 Uiso 1 1 calc R . .
C14 C 0.3295(14) -0.099(4) 0.145(3) 0.052(8) Uani 1 1 d . . .
H14 H 0.3374 -0.1537 0.1050 0.062 Uiso 1 1 calc R . .
C15 C 0.3411(15) 0.062(4) 0.149(3) 0.052(8) Uani 1 1 d . . .
H15 H 0.3563 0.1141 0.1112 0.062 Uiso 1 1 calc R . .
C16 C 0.3286(12) 0.137(3) 0.211(3) 0.040(7) Uani 1 1 d . . .
H16 H 0.3337 0.2415 0.2133 0.048 Uiso 1 1 calc R . .
C17 C 0.3936(9) 0.443(2) 0.324(3) 0.025(5) Uani 1 1 d . . .
C18 C 0.4502(10) 0.497(3) 0.296(2) 0.025(5) Uani 1 1 d . . .
C19 C 0.4481(11) 0.618(3) 0.249(3) 0.032(6) Uani 1 1 d . . .
H19 H 0.4136 0.6579 0.2341 0.038 Uiso 1 1 calc R . .
C20 C 0.5000 0.677(4) 0.225(3) 0.034(9) Uani 1 2 d S . .
H20 H 0.5000 0.7561 0.1925 0.040 Uiso 1 2 calc SR . .
C21 C 0.5000 0.434(4) 0.318(3) 0.023(7) Uani 1 2 d S . .
H21 H 0.5000 0.3506 0.3476 0.027 Uiso 1 2 calc SR . .
N1 N 0.2571(10) 0.107(2) 0.379(2) 0.037(5) Uani 1 1 d . . .
H1A H 0.2297 0.0452 0.3709 0.044 Uiso 1 1 calc R . .
N2 N 0.3871(8) 0.3014(19) 0.340(2) 0.026(5) Uani 1 1 d . . .
H2A H 0.4152 0.2408 0.3346 0.031 Uiso 1 1 calc R . .
O1 O 0.3543(8) 0.537(2) 0.330(2) 0.052(6) Uani 1 1 d . . .

loop_
_atom_site_aniso_label
_atom_site_aniso_U_11
_atom_site_aniso_U_22
_atom_site_aniso_U_33
_atom_site_aniso_U_23
_atom_site_aniso_U_13
_atom_site_aniso_U_12
O2 0.16(4) 0.13(4) 0.15(4) 0.02(3) 0.00(3) 0.03(3)
O3 0.075(17) 0.059(13) 0.076(15) -0.012(12) -0.014(13) 0.004(12)
O4 0.12(3) 0.12(3) 0.10(3) 0.00(2) 0.000 0.000
C1 0.043(16) 0.035(14) 0.033(14) 0.004(12) -0.004(12) 0.009(12)
C2 0.06(2) 0.040(17) 0.041(18) 0.007(14) 0.000(15) 0.012(15)
C3 0.06(2) 0.055(19) 0.036(15) -0.009(14) -0.004(15) 0.014(16)
C4 0.035(16) 0.08(2) 0.043(18) -0.006(17) -0.011(14) -0.010(16)
C5 0.039(19) 0.07(2) 0.043(18) -0.005(17) 0.003(14) 0.013(16)
C6 0.043(18) 0.034(14) 0.035(15) 0.009(12) 0.006(13) -0.004(13)
C7 0.030(14) 0.025(12) 0.031(13) 0.003(11) 0.002(11) 0.000(11)
C8 0.049(18) 0.032(14) 0.039(16) 0.009(12) 0.015(14) 0.000(12)
C9 0.028(14) 0.019(11) 0.042(15) 0.010(11) 0.002(11) 0.003(10)
C10 0.028(13) 0.021(11) 0.033(13) 0.005(11) 0.005(10) 0.001(10)
C11 0.026(13) 0.023(12) 0.043(15) 0.008(11) -0.006(12) 0.007(10)
C12 0.047(18) 0.026(13) 0.049(18) 0.011(13) -0.010(15) -0.007(12)
C13 0.047(19) 0.030(14) 0.06(2) -0.007(15) -0.011(15) 0.000(13)
C14 0.06(2) 0.046(18) 0.05(2) -0.014(16) -0.007(16) -0.006(15)
C15 0.07(2) 0.052(19) 0.034(17) -0.004(14) 0.004(15) -0.016(16)
C16 0.037(16) 0.031(14) 0.051(18) -0.005(14) -0.008(13) -0.013(12)
C17 0.017(12) 0.025(12) 0.033(13) 0.004(11) -0.004(10) 0.000(10)
C18 0.025(13) 0.025(12) 0.024(12) 0.000(9) 0.000(10) 0.002(11)
C19 0.027(14) 0.032(13) 0.037(14) 0.013(11) -0.006(11) 0.000(11)
C20 0.04(2) 0.027(19) 0.04(2) 0.018(16) 0.000 0.000
C21 0.018(16) 0.022(16) 0.027(18) -0.001(14) 0.000 0.000
N1 0.037(13) 0.027(10) 0.047(13) 0.003(11) 0.001(11) -0.013(9)
N2 0.022(10) 0.019(9) 0.036(11) 0.002(8) 0.009(9) 0.008(8)
O1 0.032(11) 0.035(11) 0.091(17) 0.027(11) 0.017(11) 0.008(8)

loop_
_atom_type_symbol
_atom_type_description
_atom_type_scat_dispersion_real
_atom_type_scat_dispersion_imag
_atom_type_scat_source
C C 0.0033 0.0000 'International Tables Vol C Tables 4.2.6.8 and 6.1.1.4'
H H 0.0000 0.0000 'International Tables Vol C Tables 4.2.6.8 and 6.1.1.4'
N N 0.0061 0.0000 'International Tables Vol C Tables 4.2.6.8 and 6.1.1.4'
O O 0.0106 0.0000 'International Tables Vol C Tables 4.2.6.8 and 6.1.1.4'

loop_
_geom_angle_atom_site_label_1
_geom_angle_atom_site_label_2
_geom_angle_atom_site_label_3
_geom_angle
_geom_angle_site_symmetry_1
_geom_angle_site_symmetry_3
_geom_angle_publ_flag
C2 C1 C6 121(3) . . ?
C1 C2 C3 119(3) . . ?
C2 C3 C4 120(3) . . ?
C5 C4 C3 120(3) . . ?
C6 C5 C4 121(3) . . ?
C5 C6 C1 118(3) . . ?
C5 C6 C7 122(3) . . ?
C1 C6 C7 120(3) . . ?
C8 C7 C10 106(2) . . ?
C8 C7 C6 125(2) . . ?
C10 C7 C6 129(2) . . ?
C7 C8 N1 109(2) . . ?
C10 C9 N1 107(2) . . ?
C10 C9 C11 130(2) . . ?
N1 C9 C11 123(2) . . ?
C9 C10 C7 109(2) . . ?
C9 C10 N2 125(2) . . ?
C7 C10 N2 126(2) . . ?
C16 C11 C12 119(3) . . ?
C16 C11 C9 121(2) . . ?
C12 C11 C9 120(2) . . ?
C13 C12 C11 119(3) . . ?
C14 C13 C12 123(3) . . ?
C13 C14 C15 119(3) . . ?
C16 C15 C14 118(3) . . ?
C11 C16 C15 122(3) . . ?
O1 C17 N2 122(2) . . ?
O1 C17 C18 118.7(19) . . ?
N2 C17 C18 119.4(19) . . ?
C21 C18 C19 123(2) . . ?
C21 C18 C17 121(2) . . ?
C19 C18 C17 116(2) . . ?
C18 C19 C20 118(2) . . ?
C19 C20 C19 120(3) 4_655 . ?
C18 C21 C18 118(3) . 4_655 ?
C9 N1 C8 109(2) . . ?
C17 N2 C10 123.0(19) . . ?

loop_
_geom_bond_atom_site_label_1
_geom_bond_atom_site_label_2
_geom_bond_distance
_geom_bond_site_symmetry_2
_geom_bond_publ_flag
O2 O2 1.22(10) 4_655 ?
C1 C2 1.38(4) . ?
C1 C6 1.41(4) . ?
C2 C3 1.37(5) . ?
C3 C4 1.39(5) . ?
C4 C5 1.38(5) . ?
C5 C6 1.36(4) . ?
C6 C7 1.49(4) . ?
C7 C8 1.36(4) . ?
C7 C10 1.43(4) . ?
C8 N1 1.38(4) . ?
C9 C10 1.37(4) . ?
C9 N1 1.38(3) . ?
C9 C11 1.44(4) . ?
C10 N2 1.43(3) . ?
C11 C16 1.38(4) . ?
C11 C12 1.43(4) . ?
C12 C13 1.37(4) . ?
C13 C14 1.34(5) . ?
C14 C15 1.46(5) . ?
C15 C16 1.39(5) . ?
C17 O1 1.25(3) . ?
C17 N2 1.30(3) . ?
C17 C18 1.52(3) . ?
C18 C21 1.37(3) . ?
C18 C19 1.40(3) . ?
C19 C20 1.41(3) . ?
C20 C19 1.41(3) 4_655 ?
C21 C18 1.37(3) 4_655 ?

loop_
_geom_hbond_atom_site_label_D
_geom_hbond_atom_site_label_H
_geom_hbond_atom_site_label_A
_geom_hbond_distance_DH
_geom_hbond_distance_HA
_geom_hbond_distance_DA
_geom_hbond_angle_DHA
_geom_hbond_site_symmetry_A
O3 H104 O2 0.840(5) 2.25(12) 3.05(9) 161(22) 8
N1 H1A O1 0.86 2.13 2.86(3) 141.9 8_545
N2 H2A O2 0.86 2.21 3.05(6) 168.6 .
